data_4309038
loop_
_publ_author_name
'Hugo N\'u\~nez'
'Luc\'ia Soto'
'Juan Server-Carri\'o'
'Julia Garc\'ia-Lozano'
'Amparo Sancho'
'Rafael Acerete'
'Emilio Escriv\`a'

_publ_section_title
;
Structural, Magnetic, and Spectroscopic Comparative Studies on Four New
Derivatives of DIMMAL (2-Di1H-2-imidazolylmethylmalonate): A Novel
Generator of Multidimensional Networks
;
_journal_name_full 'Inorganic Chemistry'
_journal_page_first 4644
_journal_page_last 4655
_journal_paper_doi 10.1021/ic048234x
_journal_volume 44
_journal_year 2005
_chemical_formula_sum 'C10 H12 N4 O5'
_chemical_formula_weight 268.24
_space_group_IT_number 2
_symmetry_cell_setting triclinic
_symmetry_space_group_name_Hall '-P 1'
_symmetry_space_group_name_H-M 'P -1'
_atom_sites_solution_hydrogens mixed
_atom_sites_solution_primary direct
_atom_sites_solution_secondary difmap
_audit_creation_method SHELXL-97
_cell_angle_alpha 114.6590(10)
_cell_angle_beta 101.6050(10)
_cell_angle_gamma 92.8550(10)
_cell_formula_units_Z 2
_cell_length_a 7.2689(2)
_cell_length_b 8.9484(2)
_cell_length_c 9.7317(4)
_cell_measurement_reflns_used 25
_cell_measurement_temperature 293(2)
_cell_measurement_theta_max 15
_cell_measurement_theta_min 7
_cell_volume 557.12(3)
_computing_cell_refinement 'CAD4 EXPRESS'
_computing_data_collection 'CAD4 EXPRESS'
_computing_data_reduction 'XRAY76 (Stewart, 1976)'
_computing_molecular_graphics 'ORTEP3 (Farrugia, 1997)'
_computing_structure_refinement 'SHELXL-97 (Sheldrick, 1997)'
_computing_structure_solution 'SIR92 (Altomare, 1994)'
_diffrn_ambient_temperature 293(2)
_diffrn_measured_fraction_theta_full 0.997
_diffrn_measured_fraction_theta_max 0.997
_diffrn_measurement_device_type 'Enraf Nonius CAD4'
_diffrn_measurement_method 'Omega-2theta scans'
_diffrn_radiation_monochromator graphite
_diffrn_radiation_source 'fine-focus sealed tube'
_diffrn_radiation_type MoK\a
_diffrn_radiation_wavelength 0.71069
_diffrn_reflns_av_R_equivalents 0.0201
_diffrn_reflns_av_sigmaI/netI 0.0415
_diffrn_reflns_limit_h_max 8
_diffrn_reflns_limit_h_min 0
_diffrn_reflns_limit_k_max 11
_diffrn_reflns_limit_k_min -10
_diffrn_reflns_limit_l_max 11
_diffrn_reflns_limit_l_min -11
_diffrn_reflns_number 2210
_diffrn_reflns_theta_full 26.00
_diffrn_reflns_theta_max 26.00
_diffrn_reflns_theta_min 2.37
_diffrn_standards_decay_% 0
_diffrn_standards_interval_time 90
_diffrn_standards_number 3
_exptl_absorpt_coefficient_mu 0.130
_exptl_absorpt_correction_type none
_exptl_crystal_colour colourless
_exptl_crystal_density_diffrn 1.599
_exptl_crystal_density_method 'not measured'
_exptl_crystal_description prismatic
_exptl_crystal_F_000 280
_exptl_crystal_size_max 0.30
_exptl_crystal_size_mid 0.15
_exptl_crystal_size_min 0.15
_refine_diff_density_max 0.182
_refine_diff_density_min -0.252
_refine_diff_density_rms 0.045
_refine_ls_extinction_method none
_refine_ls_goodness_of_fit_ref 1.035
_refine_ls_hydrogen_treatment constr
_refine_ls_matrix_type full
_refine_ls_number_parameters 172
_refine_ls_number_reflns 2185
_refine_ls_number_restraints 0
_refine_ls_restrained_S_all 1.035
_refine_ls_R_factor_all 0.0577
_refine_ls_R_factor_gt 0.0368
_refine_ls_shift/su_max 0.000
_refine_ls_shift/su_mean 0.000
_refine_ls_structure_factor_coef Fsqd
_refine_ls_weighting_details 'calc w=1/[\s^2^(Fo^2^)+(0.0524P)^2^+0.0301P] where P=(Fo^2^+2Fc^2^)/3'
_refine_ls_weighting_scheme calc
_refine_ls_wR_factor_gt 0.0860
_refine_ls_wR_factor_ref 0.0936
_reflns_number_gt 1641
_reflns_number_total 2185
_reflns_threshold_expression >2sigma(I)
_cod_data_source_file ic048234xsi20050411_071823_1.cif
_cod_data_source_block H2DIMMAL.H2O
_cod_database_code 4309038

loop_
_symmetry_equiv_pos_as_xyz
'x, y, z'
'-x, -y, -z'

loop_
_atom_site_label
_atom_site_type_symbol
_atom_site_fract_x
_atom_site_fract_y
_atom_site_fract_z
_atom_site_U_iso_or_equiv
_atom_site_adp_type
_atom_site_occupancy
_atom_site_symmetry_multiplicity
_atom_site_calc_flag
_atom_site_refinement_flags
_atom_site_disorder_assembly
_atom_site_disorder_group
O1 O 0.40380(15) 0.67503(14) 0.39689(14) 0.0384(3) Uani 1 1 d . . .
O2 O 0.23847(16) 0.64790(16) 0.16767(14) 0.0461(3) Uani 1 1 d . . .
O3 O 0.04548(16) 0.26923(13) 0.14966(13) 0.0409(3) Uani 1 1 d . . .
O4 O 0.16608(15) 0.35203(12) 0.40184(13) 0.0355(3) Uani 1 1 d . . .
O5 O 0.19798(16) -0.02648(14) 0.12895(15) 0.0467(3) Uani 1 1 d . . .
H5A H 0.1542 0.0652 0.1445 0.056 Uiso 1 1 d R . .
H5B H 0.1311 -0.1090 0.0269 0.056 Uiso 1 1 d R . .
N1 N -0.06013(18) 0.86592(15) 0.25918(16) 0.0344(3) Uani 1 1 d . . .
H1A H 0.0397 0.8602 0.2236 0.041 Uiso 1 1 calc R . .
N2 N -0.30229(18) 0.79730(15) 0.32755(16) 0.0328(3) Uani 1 1 d . . .
H2A H -0.3862 0.7400 0.3443 0.039 Uiso 1 1 calc R . .
N3 N -0.32403(17) 0.42416(15) 0.30896(15) 0.0291(3) Uani 1 1 d . . .
H3A H -0.2744 0.4816 0.4071 0.035 Uiso 1 1 calc R . .
N4 N -0.38045(17) 0.33533(15) 0.06059(15) 0.0317(3) Uani 1 1 d . . .
H4A H -0.3741 0.3254 -0.0301 0.038 Uiso 1 1 calc R . .
C1 C 0.2549(2) 0.63445(17) 0.29161(18) 0.0260(3) Uani 1 1 d . . .
C2 C 0.0763(2) 0.55970(17) 0.31747(17) 0.0264(3) Uani 1 1 d . . .
H2 H 0.0715 0.6225 0.4264 0.032 Uiso 1 1 calc R . .
C3 C -0.1085(2) 0.56645(17) 0.21061(18) 0.0272(3) Uani 1 1 d . . .
H3 H -0.0863 0.5336 0.1066 0.033 Uiso 1 1 calc R . .
C4 C -0.1574(2) 0.74058(17) 0.26597(18) 0.0278(3) Uani 1 1 d . . .
C5 C -0.1438(2) 1.0058(2) 0.3178(2) 0.0419(4) Uani 1 1 d . . .
H5 H -0.1035 1.1105 0.3266 0.050 Uiso 1 1 calc R . .
C6 C -0.2948(2) 0.9623(2) 0.3597(2) 0.0413(4) Uani 1 1 d . . .
H6 H -0.3795 1.0316 0.4030 0.050 Uiso 1 1 calc R . .
C7 C -0.2706(2) 0.44666(17) 0.19536(18) 0.0264(3) Uani 1 1 d . . .
C8 C -0.4714(2) 0.29433(18) 0.24438(19) 0.0326(4) Uani 1 1 d . . .
H8 H -0.5351 0.2531 0.2980 0.039 Uiso 1 1 calc R . .
C9 C -0.5059(2) 0.2385(2) 0.0892(2) 0.0363(4) Uani 1 1 d . . .
H9 H -0.5976 0.1506 0.0149 0.044 Uiso 1 1 calc R . .
C10 C 0.0971(2) 0.37821(17) 0.28686(18) 0.0268(3) Uani 1 1 d . . .

loop_
_atom_site_aniso_label
_atom_site_aniso_U_11
_atom_site_aniso_U_22
_atom_site_aniso_U_33
_atom_site_aniso_U_23
_atom_site_aniso_U_13
_atom_site_aniso_U_12
O1 0.0273(6) 0.0467(7) 0.0407(7) 0.0206(5) 0.0052(5) -0.0001(5)
O2 0.0365(7) 0.0693(8) 0.0423(8) 0.0337(6) 0.0118(6) -0.0023(6)
O3 0.0458(7) 0.0306(6) 0.0348(7) 0.0067(5) 0.0022(5) 0.0062(5)
O4 0.0434(7) 0.0305(6) 0.0347(7) 0.0165(5) 0.0094(5) 0.0048(5)
O5 0.0445(7) 0.0357(6) 0.0541(8) 0.0142(6) 0.0125(6) 0.0037(5)
N1 0.0303(7) 0.0314(7) 0.0466(9) 0.0201(6) 0.0139(6) 0.0030(5)
N2 0.0299(7) 0.0294(7) 0.0428(8) 0.0171(6) 0.0141(6) 0.0050(5)
N3 0.0284(7) 0.0294(7) 0.0280(7) 0.0111(5) 0.0069(6) 0.0031(5)
N4 0.0294(7) 0.0360(7) 0.0277(7) 0.0128(6) 0.0070(6) -0.0012(6)
C1 0.0254(8) 0.0224(7) 0.0312(9) 0.0114(6) 0.0097(7) 0.0041(6)
C2 0.0249(8) 0.0256(7) 0.0287(8) 0.0109(6) 0.0092(6) 0.0033(6)
C3 0.0248(8) 0.0271(7) 0.0288(8) 0.0113(6) 0.0072(6) 0.0018(6)
C4 0.0228(7) 0.0296(8) 0.0322(9) 0.0151(7) 0.0062(6) 0.0014(6)
C5 0.0469(10) 0.0273(8) 0.0559(12) 0.0209(8) 0.0159(9) 0.0057(7)
C6 0.0443(10) 0.0302(9) 0.0536(11) 0.0178(8) 0.0198(9) 0.0133(7)
C7 0.0242(7) 0.0260(7) 0.0318(9) 0.0138(7) 0.0094(7) 0.0066(6)
C8 0.0281(8) 0.0336(8) 0.0401(10) 0.0186(7) 0.0122(7) 0.0008(7)
C9 0.0304(8) 0.0355(9) 0.0393(10) 0.0140(7) 0.0084(7) -0.0071(7)
C10 0.0213(7) 0.0272(8) 0.0327(9) 0.0121(7) 0.0101(6) 0.0033(6)

loop_
_atom_type_symbol
_atom_type_description
_atom_type_scat_dispersion_real
_atom_type_scat_dispersion_imag
_atom_type_scat_source
C C 0.0033 0.0016 'International Tables Vol C Tables 4.2.6.8 and 6.1.1.4'
H H 0.0000 0.0000 'International Tables Vol C Tables 4.2.6.8 and 6.1.1.4'
N N 0.0061 0.0033 'International Tables Vol C Tables 4.2.6.8 and 6.1.1.4'
O O 0.0106 0.0060 'International Tables Vol C Tables 4.2.6.8 and 6.1.1.4'

loop_
_geom_angle_atom_site_label_1
_geom_angle_atom_site_label_2
_geom_angle_atom_site_label_3
_geom_angle
_geom_angle_site_symmetry_1
_geom_angle_site_symmetry_3
_geom_angle_publ_flag
H5A O5 H5B 108.0 . . ?
C4 N1 C5 109.39(13) . . ?
C4 N1 H1A 125.3 . . ?
C5 N1 H1A 125.3 . . ?
C4 N2 C6 108.49(13) . . ?
C4 N2 H2A 125.8 . . ?
C6 N2 H2A 125.8 . . ?
C7 N3 C8 108.99(13) . . ?
C7 N3 H3A 125.5 . . ?
C8 N3 H3A 125.5 . . ?
C7 N4 C9 108.97(13) . . ?
C7 N4 H4A 125.5 . . ?
C9 N4 H4A 125.5 . . ?
O2 C1 O1 125.76(14) . . ?
O2 C1 C2 117.38(13) . . ?
O1 C1 C2 116.86(13) . . ?
C1 C2 C10 107.48(11) . . ?
C1 C2 C3 112.21(12) . . ?
C10 C2 C3 110.77(11) . . ?
C1 C2 H2 108.8 . . ?
C10 C2 H2 108.8 . . ?
C3 C2 H2 108.8 . . ?
C7 C3 C4 110.93(12) . . ?
C7 C3 C2 111.78(12) . . ?
C4 C3 C2 111.38(12) . . ?
C7 C3 H3 107.5 . . ?
C4 C3 H3 107.5 . . ?
C2 C3 H3 107.5 . . ?
N1 C4 N2 107.74(13) . . ?
N1 C4 C3 124.51(13) . . ?
N2 C4 C3 127.74(13) . . ?
C6 C5 N1 106.57(14) . . ?
C6 C5 H5 126.7 . . ?
N1 C5 H5 126.7 . . ?
C5 C6 N2 107.80(14) . . ?
C5 C6 H6 126.1 . . ?
N2 C6 H6 126.1 . . ?
N4 C7 N3 107.94(13) . . ?
N4 C7 C3 124.39(14) . . ?
N3 C7 C3 127.55(14) . . ?
C9 C8 N3 106.92(13) . . ?
C9 C8 H8 126.5 . . ?
N3 C8 H8 126.5 . . ?
C8 C9 N4 107.17(14) . . ?
C8 C9 H9 126.4 . . ?
N4 C9 H9 126.4 . . ?
O3 C10 O4 124.87(14) . . ?
O3 C10 C2 117.69(13) . . ?
O4 C10 C2 117.44(13) . . ?

loop_
_geom_bond_atom_site_label_1
_geom_bond_atom_site_label_2
_geom_bond_distance
_geom_bond_site_symmetry_2
_geom_bond_publ_flag
O1 C1 1.2478(18) . ?
O2 C1 1.2443(18) . ?
O3 C10 1.2450(18) . ?
O4 C10 1.2502(19) . ?
O5 H5A 0.8601 . ?
O5 H5B 0.9622 . ?
N1 C4 1.3281(19) . ?
N1 C5 1.372(2) . ?
N1 H1A 0.8600 . ?
N2 C4 1.3339(19) . ?
N2 C6 1.371(2) . ?
N2 H2A 0.8600 . ?
N3 C7 1.328(2) . ?
N3 C8 1.3742(19) . ?
N3 H3A 0.8600 . ?
N4 C7 1.3263(19) . ?
N4 C9 1.373(2) . ?
N4 H4A 0.8600 . ?
C1 C2 1.543(2) . ?
C2 C10 1.5454(19) . ?
C2 C3 1.545(2) . ?
C2 H2 0.9800 . ?
C3 C7 1.494(2) . ?
C3 C4 1.509(2) . ?
C3 H3 0.9800 . ?
C5 C6 1.340(2) . ?
C5 H5 0.9300 . ?
C6 H6 0.9300 . ?
C8 C9 1.341(2) . ?
C8 H8 0.9300 . ?
C9 H9 0.9300 . ?

loop_
_geom_hbond_atom_site_label_D
_geom_hbond_atom_site_label_H
_geom_hbond_atom_site_label_A
_geom_hbond_distance_DH
_geom_hbond_distance_HA
_geom_hbond_distance_DA
_geom_hbond_angle_DHA
_geom_hbond_site_symmetry_A
O5 H5A O3 0.86 2.01 2.8650(16) 172.2 .
O5 H5B O3 0.96 1.88 2.8238(16) 166.8 2
N1 H1A O5 0.86 2.07 2.8015(18) 142.4 1_565
N2 H2A O1 0.86 1.85 2.6795(17) 163.0 1_455
N3 H3A O4 0.86 1.81 2.6490(17) 164.4 2_566
N4 H4A O2 0.86 1.90 2.6845(18) 151.6 2_565

loop_
_geom_torsion_atom_site_label_1
_geom_torsion_atom_site_label_2
_geom_torsion_atom_site_label_3
_geom_torsion_atom_site_label_4
_geom_torsion
_geom_torsion_site_symmetry_1
_geom_torsion_site_symmetry_2
_geom_torsion_site_symmetry_3
_geom_torsion_site_symmetry_4
_geom_torsion_publ_flag
O2 C1 C2 C10 103.21(15) . . . . ?
O1 C1 C2 C10 -76.31(16) . . . . ?
O2 C1 C2 C3 -18.80(18) . . . . ?
O1 C1 C2 C3 161.68(12) . . . . ?
C1 C2 C3 C7 160.65(12) . . . . ?
C10 C2 C3 C7 40.53(16) . . . . ?
C1 C2 C3 C4 -74.64(15) . . . . ?
C10 C2 C3 C4 165.25(12) . . . . ?
C5 N1 C4 N2 0.13(18) . . . . ?
C5 N1 C4 C3 179.48(15) . . . . ?
C6 N2 C4 N1 0.05(17) . . . . ?
C6 N2 C4 C3 -179.27(15) . . . . ?
C7 C3 C4 N1 -165.10(14) . . . . ?
C2 C3 C4 N1 69.70(19) . . . . ?
C7 C3 C4 N2 14.1(2) . . . . ?
C2 C3 C4 N2 -111.09(16) . . . . ?
C4 N1 C5 C6 -0.27(19) . . . . ?
N1 C5 C6 N2 0.3(2) . . . . ?
C4 N2 C6 C5 -0.22(19) . . . . ?
C9 N4 C7 N3 -0.55(16) . . . . ?
C9 N4 C7 C3 175.77(13) . . . . ?
C8 N3 C7 N4 0.27(16) . . . . ?
C8 N3 C7 C3 -175.90(13) . . . . ?
C4 C3 C7 N4 107.28(16) . . . . ?
C2 C3 C7 N4 -127.75(15) . . . . ?
C4 C3 C7 N3 -77.14(18) . . . . ?
C2 C3 C7 N3 47.83(19) . . . . ?
C7 N3 C8 C9 0.11(17) . . . . ?
N3 C8 C9 N4 -0.44(17) . . . . ?
C7 N4 C9 C8 0.62(17) . . . . ?
C1 C2 C10 O3 -85.05(16) . . . . ?
C3 C2 C10 O3 37.85(17) . . . . ?
C1 C2 C10 O4 94.41(15) . . . . ?
C3 C2 C10 O4 -142.69(14) . . . . ?

loop_
_cod_related_entry_id
_cod_related_entry_database
_cod_related_entry_code
1 ChemSpider 30660855
